data_1532847
loop_
_publ_author_name
'Margadonna, S.'
'Pissas, M.'
'Prassides, K.'
'Arvanitidis, I.'
'Papavassiliou, M.'
'Fitch, A.N.'

_publ_section_title
;
 Crystal structure of the Mg1-x Alx B2 superconductors near x = 0.5
;
_journal_name_full 'Physical Review, Serie 3. B - Condensed Matter (18,1978-)'
_journal_page_first 014518-1
_journal_page_last 014518-5
_journal_volume 66
_journal_year 2002
_chemical_formula_sum 'Al0.48 B2.2 Mg0.52'
_chemical_name_systematic '(Mg0.52 Al0.48) B2.2'
_space_group_IT_number 191
_symmetry_space_group_name_Hall '-P 6 2'
_symmetry_space_group_name_H-M 'P 6/m m m'
_cell_angle_alpha 90
_cell_angle_beta 90
_cell_angle_gamma 120
_cell_formula_units_Z 2
_cell_length_a 3.04436
_cell_length_b 3.04436
_cell_length_c 6.71248
_cell_volume 53.877
_citation_journal_id_ASTM PRBMDO
_cod_data_source_file Margadonna_PRBMDO_2002_21.cif
_cod_data_source_block Al0.48B2.2Mg0.52
_cod_original_cell_volume 53.87728
_cod_database_code 1532847

loop_
_symmetry_equiv_pos_as_xyz
x,y,z
x-y,x,z
-y,x-y,z
-x,-y,z
-x+y,-x,z
y,-x+y,z
-y,-x,-z
x-y,-y,-z
x,x-y,-z
y,x,-z
-x+y,y,-z
-x,-x+y,-z
-x,-y,-z
-x+y,-x,-z
y,-x+y,-z
x,y,-z
x-y,x,-z
-y,x-y,-z
y,x,z
-x+y,y,z
-x,-x+y,z
-y,-x,z
x-y,-y,z
x,x-y,z

loop_
_atom_site_label
_atom_site_type_symbol
_atom_site_fract_x
_atom_site_fract_y
_atom_site_fract_z
_atom_site_occupancy
_atom_site_U_iso_or_equiv
Al1 Al 0 0 0 0.96 0.0
Mg1 Mg 0 0 0.5 1.04 0.0
B1 B 0.3333 0.6667 0.2413 1.1 0.0
